data_2012575
loop_
_publ_author_name
'Johnston, Magnus G.'
'Harrison, William T. A.'

_publ_section_title
;
 Strontium manganese diselenite, SrMn(SeO~3~)~2~, containing unusual
 MnO~5+1~ polyhedra
;
_journal_issue 3
_journal_name_full 'Acta Crystallographica Section C'
_journal_page_first i33
_journal_page_last i34
_journal_paper_doi 10.1107/S0108270102001208
_journal_volume 58
_journal_year 2002
_chemical_formula_moiety 'Sr Mn (Se O3)2'
_chemical_formula_sum 'Mn O6 Se2 Sr'
_chemical_formula_weight 396.48
_chemical_name_systematic
;
Strontium manganese diselenite
;
_space_group_IT_number 14
_symmetry_cell_setting monoclinic
_symmetry_space_group_name_Hall '-P 2yn'
_symmetry_space_group_name_H-M 'P 1 21/n 1'
_atom_sites_solution_hydrogens none
_atom_sites_solution_primary
;
From the isostructural SrZn(SeO~3~)~2~ (Mn replacing Zn)
;
_atom_sites_solution_secondary none
_audit_creation_method SHELXL97
_cell_angle_alpha 90
_cell_angle_beta 94.0720(10)
_cell_angle_gamma 90
_cell_formula_units_Z 4
_cell_length_a 4.4432(2)
_cell_length_b 14.8002(7)
_cell_length_c 9.5955(5)
_cell_measurement_reflns_used 3396
_cell_measurement_temperature 298(2)
_cell_measurement_theta_max 32.53
_cell_measurement_theta_min 2.53
_cell_volume 629.41(5)
_computing_cell_refinement SMART
_computing_data_collection 'SMART (Bruker, 1999)'
_computing_data_reduction SMART
_computing_molecular_graphics 'ORTEP-3 (Farrugia, 1997) and ATOMS (Dowty, 1999)'
_computing_publication_material SHELXL97
_computing_structure_refinement 'SHELXL97 (Sheldrick, 1997)'
_computing_structure_solution 'SHELXS97 (Sheldrick, 1997)'
_diffrn_ambient_temperature 298(2)
_diffrn_measured_fraction_theta_full .993
_diffrn_measured_fraction_theta_max .993
_diffrn_measurement_device_type 'Bruker SMART 1000 CCD area-detector'
_diffrn_measurement_method \w
_diffrn_radiation_monochromator graphite
_diffrn_radiation_source 'fine-focus sealed tube'
_diffrn_radiation_type MoK\a
_diffrn_radiation_wavelength .71073
_diffrn_reflns_av_R_equivalents .050
_diffrn_reflns_av_sigmaI/netI .046
_diffrn_reflns_limit_h_max 6
_diffrn_reflns_limit_h_min -6
_diffrn_reflns_limit_k_max 21
_diffrn_reflns_limit_k_min -22
_diffrn_reflns_limit_l_max 14
_diffrn_reflns_limit_l_min -13
_diffrn_reflns_number 7110
_diffrn_reflns_theta_full 32.53
_diffrn_reflns_theta_max 32.53
_diffrn_reflns_theta_min 2.53
_diffrn_standards_decay_% 0
_exptl_absorpt_coefficient_mu 22.011
_exptl_absorpt_correction_T_max .640
_exptl_absorpt_correction_T_min .048
_exptl_absorpt_correction_type multi-scan
_exptl_absorpt_process_details '(SADABS; Bruker, 1999)'
_exptl_crystal_colour colourless
_exptl_crystal_density_diffrn 4.184
_exptl_crystal_density_meas ?
_exptl_crystal_density_method 'not measured'
_exptl_crystal_description rod
_exptl_crystal_F_000 716
_exptl_crystal_size_max .34
_exptl_crystal_size_mid .05
_exptl_crystal_size_min .02
_refine_diff_density_max 2.37
_refine_diff_density_min -1.83
_refine_ls_extinction_method none
_refine_ls_goodness_of_fit_ref 1.008
_refine_ls_hydrogen_treatment none
_refine_ls_matrix_type full
_refine_ls_number_parameters 91
_refine_ls_number_reflns 2273
_refine_ls_number_restraints 0
_refine_ls_restrained_S_all 1.008
_refine_ls_R_factor_all .046
_refine_ls_R_factor_gt .036
_refine_ls_shift/su_max .001
_refine_ls_shift/su_mean .000
_refine_ls_structure_factor_coef Fsqd
_refine_ls_weighting_details 'calc w = 1/[\s^2^(Fo^2^)+(0.0535P)^2^] where P=(Fo^2^+2Fc^2^)/3'
_refine_ls_weighting_scheme calc
_refine_ls_wR_factor_gt .087
_refine_ls_wR_factor_ref .090
_reflns_number_gt 1869
_reflns_number_total 2273
_reflns_threshold_expression I>2\s(I)
_cod_data_source_file gd1190.cif
_cod_data_source_block I
_cod_depositor_comments
;
The following automatic conversions were performed:

'_exptl_crystal_density_meas' value 'not measured' was changed to '?'
- the value is perceived as not measured.

Automatic conversion script
Id: cif_fix_values 3008 2015-01-20 13:52:24Z robertas 
;
_cod_original_sg_symbol_H-M 'P 21/n'
_cod_database_code 2012575
_cod_database_fobs_code 2012575

loop_
_symmetry_equiv_pos_as_xyz
'x, y, z'
'-x+1/2, y+1/2, -z+1/2'
'-x, -y, -z'
'x-1/2, -y-1/2, z-1/2'

loop_
_atom_site_label
_atom_site_fract_x
_atom_site_fract_y
_atom_site_fract_z
_atom_site_U_iso_or_equiv
_atom_site_adp_type
_atom_site_calc_flag
_atom_site_refinement_flags
_atom_site_occupancy
_atom_site_disorder_assembly
_atom_site_disorder_group
_atom_site_type_symbol
Sr1 .74150(8) .61630(3) .03467(5) .01109(10) Uani d . 1 . . Sr
Mn1 .72489(15) .84759(5) .20800(8) .01329(15) Uani d . 1 . . Mn
Se1 .77964(9) .69993(3) .42195(5) .01248(11) Uani d . 1 . . Se
Se2 .26501(9) 1.00100(3) .21735(5) .01160(11) Uani d . 1 . . Se
O1 1.1306(7) .6989(2) .5023(4) .0177(7) Uani d . 1 . . O
O2 .7042(7) .8130(2) .4338(4) .0168(6) Uani d . 1 . . O
O3 .8461(8) .7035(2) .2511(4) .0206(7) Uani d . 1 . . O
O4 .1939(7) .8868(2) .2289(4) .0157(7) Uani d . 1 . . O
O5 .2332(7) 1.0328(2) .3851(4) .0165(6) Uani d . 1 . . O
O6 .6423(7) .9922(2) .2158(5) .0224(8) Uani d . 1 . . O

loop_
_atom_site_aniso_label
_atom_site_aniso_U_11
_atom_site_aniso_U_22
_atom_site_aniso_U_33
_atom_site_aniso_U_12
_atom_site_aniso_U_13
_atom_site_aniso_U_23
Sr1 .01211(17) .00868(18) .0126(2) -.00057(12) .00192(13) -.00168(14)
Mn1 .0161(3) .0094(3) .0142(3) -.0006(2) -.0001(2) -.0014(3)
Se1 .01392(19) .0095(2) .0139(2) -.00099(14) -.00003(14) .00044(16)
Se2 .01154(18) .00946(19) .0139(2) .00064(13) .00138(14) .00088(16)
O1 .0138(14) .0217(17) .0174(17) -.0002(12) -.0010(11) .0069(14)
O2 .0201(14) .0096(14) .0212(18) .0025(11) .0042(12) -.0016(13)
O3 .0375(19) .0115(15) .0121(17) .0000(13) -.0018(14) -.0008(13)
O4 .0149(14) .0083(14) .0241(19) .0001(11) .0027(12) -.0036(13)
O5 .0232(16) .0143(15) .0117(17) .0006(12) -.0008(12) -.0039(13)
O6 .0107(14) .0149(16) .042(2) -.0006(11) .0047(13) -.0003(16)

loop_
_atom_type_symbol
_atom_type_description
_atom_type_scat_dispersion_real
_atom_type_scat_dispersion_imag
_atom_type_scat_source
O O .0106 .0060 'International Tables Vol C Tables 4.2.6.8 and 6.1.1.4'
Mn Mn .3368 .7283 'International Tables Vol C Tables 4.2.6.8 and 6.1.1.4'
Se Se -.0929 2.2259 'International Tables Vol C Tables 4.2.6.8 and 6.1.1.4'
Sr Sr -1.5307 3.2498 'International Tables Vol C Tables 4.2.6.8 and 6.1.1.4'

loop_
_geom_angle_atom_site_label_1
_geom_angle_atom_site_label_2
_geom_angle_atom_site_label_3
_geom_angle_site_symmetry_1
_geom_angle_site_symmetry_3
_geom_angle
_geom_angle_publ_flag
O3 Sr1 O2 . 4_675 89.76(12) ?
O3 Sr1 O5 . 2_545 96.18(11) ?
O2 Sr1 O5 4_675 2_545 173.98(12) ?
O3 Sr1 O5 . 4_675 153.44(11) ?
O2 Sr1 O5 4_675 4_675 96.74(11) ?
O5 Sr1 O5 2_545 4_675 77.50(12) ?
O3 Sr1 O5 . 2_645 83.78(11) ?
O2 Sr1 O5 4_675 2_645 66.05(10) ?
O5 Sr1 O5 2_545 2_645 113.55(12) ?
O5 Sr1 O5 4_675 2_645 75.55(12) ?
O3 Sr1 O2 . 4_575 101.94(11) ?
O2 Sr1 O2 4_675 4_575 114.60(13) ?
O5 Sr1 O2 2_545 4_575 65.14(10) ?
O5 Sr1 O2 4_675 4_575 98.67(10) ?
O5 Sr1 O2 2_645 4_575 174.19(11) ?
O3 Sr1 O1 . 4_575 66.51(11) ?
O2 Sr1 O1 4_675 4_575 72.37(10) ?
O5 Sr1 O1 2_545 4_575 110.90(10) ?
O5 Sr1 O1 4_675 4_575 139.94(10) ?
O5 Sr1 O1 2_645 4_575 128.39(10) ?
O2 Sr1 O1 4_575 4_575 55.96(9) ?
O3 Sr1 O4 . 4_675 148.20(10) ?
O2 Sr1 O4 4_675 4_675 68.27(10) ?
O5 Sr1 O4 2_545 4_675 106.63(10) ?
O5 Sr1 O4 4_675 4_675 56.15(9) ?
O5 Sr1 O4 2_645 4_675 106.13(10) ?
O2 Sr1 O4 4_575 4_675 69.53(10) ?
O1 Sr1 O4 4_575 4_675 84.51(10) ?
O3 Sr1 O6 . 2_645 68.91(11) ?
O2 Sr1 O6 4_675 2_645 116.77(10) ?
O5 Sr1 O6 2_545 2_645 64.90(10) ?
O5 Sr1 O6 4_675 2_645 85.27(10) ?
O5 Sr1 O6 2_645 2_645 53.37(9) ?
O2 Sr1 O6 4_575 2_645 127.57(9) ?
O1 Sr1 O6 4_575 2_645 134.41(11) ?
O4 Sr1 O6 4_675 2_645 141.08(10) ?
O1 Mn1 O4 4_575 1_655 107.57(13) yes
O1 Mn1 O6 4_575 . 109.38(15) yes
O4 Mn1 O6 1_655 . 84.05(12) yes
O1 Mn1 O3 4_575 . 83.70(14) yes
O4 Mn1 O3 1_655 . 91.19(13) yes
O6 Mn1 O3 . . 166.89(15) yes
O1 Mn1 O2 4_575 . 144.61(13) yes
O4 Mn1 O2 1_655 . 94.43(13) yes
O6 Mn1 O2 . . 100.00(14) yes
O3 Mn1 O2 . . 68.11(13) yes
O1 Mn1 O4 4_575 . 91.48(12) yes
O4 Mn1 O4 1_655 . 148.98(15) yes
O6 Mn1 O4 . . 66.32(11) yes
O3 Mn1 O4 . . 115.60(12) yes
O2 Mn1 O4 . . 82.45(12) yes
O3 Se1 O1 . . 102.95(18) yes
O3 Se1 O2 . . 94.75(17) yes
O1 Se1 O2 . . 99.03(17) yes
O6 Se2 O5 . . 100.39(18) yes
O6 Se2 O4 . . 96.42(15) yes
O5 Se2 O4 . . 100.58(17) yes
Se1 O1 Mn1 . 4_676 123.14(17) yes
Se1 O1 Sr1 . 4_676 101.07(15) ?
Mn1 O1 Sr1 4_676 4_676 101.21(14) ?
Se1 O2 Mn1 . . 97.93(16) yes
Se1 O2 Sr1 . 4_576 126.28(17) ?
Mn1 O2 Sr1 . 4_576 111.26(13) ?
Se1 O2 Sr1 . 4_676 103.22(14) ?
Mn1 O2 Sr1 . 4_676 99.27(12) ?
Sr1 O2 Sr1 4_576 4_676 114.60(13) ?
Se1 O3 Mn1 . . 98.81(16) yes
Se1 O3 Sr1 . . 140.17(19) ?
Mn1 O3 Sr1 . . 108.44(15) ?
Se2 O4 Mn1 . 1_455 115.94(16) yes
Se2 O4 Mn1 . . 92.58(13) yes
Mn1 O4 Mn1 1_455 . 148.98(15) yes
Se2 O4 Sr1 . 4_576 94.56(14) ?
Mn1 O4 Sr1 1_455 4_576 95.15(12) ?
Mn1 O4 Sr1 . 4_576 94.42(11) ?
Se2 O5 Sr1 . 2 122.45(17) ?
Se2 O5 Sr1 . 4_576 106.63(15) ?
Sr1 O5 Sr1 2 4_576 102.50(12) ?
Se2 O5 Sr1 . 2_655 105.63(15) ?
Sr1 O5 Sr1 2 2_655 113.55(12) ?
Sr1 O5 Sr1 4_576 2_655 104.45(11) ?
Se2 O6 Mn1 . . 104.32(16) yes
Se2 O6 Sr1 . 2_655 93.44(15) ?
Mn1 O6 Sr1 . 2_655 127.15(17) ?

loop_
_geom_bond_atom_site_label_1
_geom_bond_atom_site_label_2
_geom_bond_site_symmetry_2
_geom_bond_distance
_geom_bond_publ_flag
Sr1 O3 . 2.461(4) yes
Sr1 O2 4_675 2.558(3) yes
Sr1 O5 2_545 2.607(3) yes
Sr1 O5 4_675 2.632(3) yes
Sr1 O5 2_645 2.704(3) yes
Sr1 O2 4_575 2.721(3) yes
Sr1 O1 4_575 2.792(4) yes
Sr1 O4 4_675 2.927(4) yes
Sr1 O6 2_645 3.033(4) yes
Mn1 O1 4_575 2.104(4) yes
Mn1 O4 1_655 2.159(3) yes
Mn1 O6 . 2.174(3) yes
Mn1 O3 . 2.231(3) yes
Mn1 O2 . 2.235(4) yes
Mn1 O4 . 2.452(3) yes
Se1 O3 . 1.687(4) yes
Se1 O1 . 1.690(3) yes
Se1 O2 . 1.711(3) yes
Se2 O6 . 1.683(3) yes
Se2 O5 . 1.693(3) yes
Se2 O4 . 1.725(3) yes
